data_2207429
loop_
_publ_author_name
'Qing-Wei Liu'
'Ming-Jie Zhang'
'Xiang-Qian Wang'
'Peng-Gao Ma'

_publ_section_title
;
 1-(Piperidin-1-ylmethyl)-2-naphthol
;
_journal_coeditor_code AT6056
_journal_issue 12
_journal_name_full 'Acta Crystallographica Section E'
_journal_page_first o4285
_journal_page_last o4286
_journal_paper_doi 10.1107/S1600536805038389
_journal_volume 61
_journal_year 2005
_chemical_formula_iupac 'C16 H19 N O'
_chemical_formula_moiety 'C16 H19 N O'
_chemical_formula_sum 'C16 H19 N O'
_chemical_formula_weight 241.32
_chemical_melting_point 368
_chemical_name_systematic
;
1-Piperidin-1-ylmethyl-2-naphthol
;
_space_group_IT_number 14
_symmetry_cell_setting monoclinic
_symmetry_space_group_name_Hall '-P 2ybc'
_symmetry_space_group_name_H-M 'P 1 21/c 1'
_atom_sites_solution_hydrogens geom
_atom_sites_solution_primary direct
_atom_sites_solution_secondary difmap
_cell_angle_alpha 90.00
_cell_angle_beta 96.924(5)
_cell_angle_gamma 90.00
_cell_formula_units_Z 4
_cell_length_a 6.3262(19)
_cell_length_b 9.360(3)
_cell_length_c 22.629(7)
_cell_measurement_reflns_used 1065
_cell_measurement_temperature 294(2)
_cell_measurement_theta_max 21.16
_cell_measurement_theta_min 2.36
_cell_volume 1330.2(7)
_computing_cell_refinement 'SAINT (Bruker, 1997)'
_computing_data_collection 'SMART (Bruker, 1997)'
_computing_data_reduction SAINT
_computing_molecular_graphics 'SHELXTL (Bruker, 1997)'
_computing_publication_material SHELXTL
_computing_structure_refinement 'SHELXL97 (Sheldrick, 1997)'
_computing_structure_solution 'SHELXS97 (Sheldrick, 1997)'
_diffrn_ambient_temperature 294(2)
_diffrn_measured_fraction_theta_full 0.993
_diffrn_measured_fraction_theta_max 0.993
_diffrn_measurement_device_type 'Bruker SMART CCD area-detector'
_diffrn_measurement_method '\f and \w'
_diffrn_radiation_monochromator graphite
_diffrn_radiation_source 'fine-focus sealed tube'
_diffrn_radiation_type MoK\a
_diffrn_radiation_wavelength 0.71073
_diffrn_reflns_av_R_equivalents 0.0618
_diffrn_reflns_av_sigmaI/netI 0.0809
_diffrn_reflns_limit_h_max 6
_diffrn_reflns_limit_h_min -7
_diffrn_reflns_limit_k_max 9
_diffrn_reflns_limit_k_min -11
_diffrn_reflns_limit_l_max 28
_diffrn_reflns_limit_l_min -27
_diffrn_reflns_number 7229
_diffrn_reflns_theta_full 26.38
_diffrn_reflns_theta_max 26.38
_diffrn_reflns_theta_min 1.81
_diffrn_standards_decay_% 0
_diffrn_standards_interval_count 0
_diffrn_standards_interval_time 0
_diffrn_standards_number 0
_exptl_absorpt_coefficient_mu 0.075
_exptl_absorpt_correction_T_max 0.9852
_exptl_absorpt_correction_T_min 0.9809
_exptl_absorpt_correction_type multi-scan
_exptl_absorpt_process_details '(SADABS; Sheldrick, 1996)'
_exptl_crystal_colour colorless
_exptl_crystal_density_diffrn 1.205
_exptl_crystal_density_method 'not measured'
_exptl_crystal_description block
_exptl_crystal_F_000 520
_exptl_crystal_size_max 0.26
_exptl_crystal_size_mid 0.22
_exptl_crystal_size_min 0.20
_refine_diff_density_max 0.205
_refine_diff_density_min -0.192
_refine_ls_extinction_coef 0.024(4)
_refine_ls_extinction_method SHELXL
_refine_ls_goodness_of_fit_ref 0.938
_refine_ls_hydrogen_treatment mixed
_refine_ls_matrix_type full
_refine_ls_number_parameters 168
_refine_ls_number_reflns 2702
_refine_ls_number_restraints 0
_refine_ls_restrained_S_all 0.938
_refine_ls_R_factor_all 0.1449
_refine_ls_R_factor_gt 0.0514
_refine_ls_shift/su_max 0.000
_refine_ls_shift/su_mean 0.000
_refine_ls_structure_factor_coef Fsqd
_refine_ls_weighting_details 'calc w = 1/[\s^2^(Fo^2^)+(0.0743P)^2^] where P = (Fo^2^+2Fc^2^)/3'
_refine_ls_weighting_scheme calc
_refine_ls_wR_factor_gt 0.1199
_refine_ls_wR_factor_ref 0.1594
_reflns_number_gt 1152
_reflns_number_total 2720
_reflns_threshold_expression I>2\s(I)
_cod_data_source_file at6056.cif
_cod_data_source_block I
_cod_depositor_comments
;
The following automatic conversions were performed:
'_symmetry_cell_setting' value 'Monoclinic' changed to 'monoclinic'
according to '/home/saulius/struct/CIF-dictionaries/cif_core.dic'
dictionary named 'cif_core.dic' version 2.4.1 from 2010-06-29.

Automatic conversion script
Id: cif_fix_enum 1527 2010-12-29 10:47:43Z saulius 

The following automatic conversions were performed:

'_symmetry_cell_setting' value 'Monoclinic' changed to 'monoclinic'
according to /home/saulius/struct/CIF-dictionaries/cif_core.dic
dictionary named 'cif_core.dic' version 2.4.1 from 2010-06-29.

Automatic conversion script
Id: cif_fix_values 1715 2011-07-08 13:25:40Z adriana 
;
_cod_original_sg_symbol_H-M 'P 21/c'
_cod_database_code 2207429
_cod_database_fobs_code 2207429

loop_
_symmetry_equiv_pos_as_xyz
'x, y, z'
'-x, y+1/2, -z+1/2'
'-x, -y, -z'
'x, -y-1/2, z-1/2'

loop_
_atom_site_label
_atom_site_fract_x
_atom_site_fract_y
_atom_site_fract_z
_atom_site_U_iso_or_equiv
_atom_site_adp_type
_atom_site_calc_flag
_atom_site_refinement_flags
_atom_site_occupancy
_atom_site_type_symbol
O1 0.2041(3) 1.0657(2) 0.12055(8) 0.0680(6) Uani d . 1 O
H1 0.077(6) 0.998(4) 0.1077(13) 0.130(14) Uiso d . 1 H
N1 -0.0834(3) 0.8681(2) 0.11831(8) 0.0524(6) Uani d . 1 N
C1 0.2553(4) 1.0383(3) 0.17959(11) 0.0512(7) Uani d . 1 C
C2 0.4422(4) 1.1033(3) 0.20659(12) 0.0605(7) Uani d . 1 C
H2 0.5208 1.1621 0.1843 0.073 Uiso calc R 1 H
C3 0.5087(4) 1.0808(3) 0.26473(12) 0.0619(8) Uani d . 1 C
H3 0.6337 1.1238 0.2819 0.074 Uiso calc R 1 H
C4 0.3927(4) 0.9934(3) 0.29997(11) 0.0503(7) Uani d . 1 C
C5 0.4615(4) 0.9676(3) 0.36056(11) 0.0642(8) Uani d . 1 C
H5 0.5899 1.0063 0.3777 0.077 Uiso calc R 1 H
C6 0.3447(5) 0.8876(3) 0.39418(12) 0.0692(8) Uani d . 1 C
H6 0.3926 0.8716 0.4341 0.083 Uiso calc R 1 H
C7 0.1537(5) 0.8296(3) 0.36921(12) 0.0663(8) Uani d . 1 C
H7 0.0731 0.7756 0.3928 0.080 Uiso calc R 1 H
C8 0.0814(4) 0.8502(3) 0.31039(11) 0.0557(7) Uani d . 1 C
H8 -0.0479 0.8104 0.2946 0.067 Uiso calc R 1 H
C9 0.2002(4) 0.9312(2) 0.27310(10) 0.0456(6) Uani d . 1 C
C10 0.1338(4) 0.9526(2) 0.21145(10) 0.0457(6) Uani d . 1 C
C11 -0.0756(4) 0.8906(3) 0.18299(10) 0.0671(8) Uani d . 1 C
H11A -0.0996 0.7999 0.2018 0.081 Uiso calc R 1 H
H11B -0.1902 0.9545 0.1904 0.081 Uiso calc R 1 H
C12 -0.3033(4) 0.8600(3) 0.09029(11) 0.0687(8) Uani d . 1 C
H12A -0.3784 0.9464 0.0990 0.082 Uiso calc R 1 H
H12B -0.3739 0.7797 0.1066 0.082 Uiso calc R 1 H
C13 -0.3124(5) 0.8424(3) 0.02356(11) 0.0725(8) Uani d . 1 C
H13A -0.4596 0.8341 0.0061 0.087 Uiso calc R 1 H
H13B -0.2519 0.9262 0.0068 0.087 Uiso calc R 1 H
C14 -0.1905(4) 0.7111(3) 0.00854(11) 0.0695(8) Uani d . 1 C
H14A -0.2608 0.6261 0.0210 0.083 Uiso calc R 1 H
H14B -0.1873 0.7058 -0.0342 0.083 Uiso calc R 1 H
C15 0.0336(4) 0.7180(3) 0.03974(11) 0.0717(8) Uani d . 1 C
H15A 0.1089 0.7963 0.0235 0.086 Uiso calc R 1 H
H15B 0.1077 0.6301 0.0326 0.086 Uiso calc R 1 H
C16 0.0344(4) 0.7394(3) 0.10596(11) 0.0614(7) Uani d . 1 C
H16A -0.0297 0.6570 0.1228 0.074 Uiso calc R 1 H
H16B 0.1802 0.7473 0.1247 0.074 Uiso calc R 1 H

loop_
_atom_site_aniso_label
_atom_site_aniso_U_11
_atom_site_aniso_U_22
_atom_site_aniso_U_33
_atom_site_aniso_U_12
_atom_site_aniso_U_13
_atom_site_aniso_U_23
O1 0.0847(14) 0.0650(13) 0.0560(12) 0.0002(11) 0.0154(10) 0.0157(10)
N1 0.0450(13) 0.0654(15) 0.0469(13) 0.0081(11) 0.0057(9) -0.0030(10)
C1 0.0608(17) 0.0472(16) 0.0476(16) 0.0065(13) 0.0140(13) 0.0045(13)
C2 0.0689(19) 0.0479(17) 0.0694(19) -0.0133(14) 0.0273(14) -0.0021(14)
C3 0.0603(17) 0.0571(18) 0.0695(19) -0.0146(14) 0.0130(15) -0.0113(15)
C4 0.0541(16) 0.0457(16) 0.0519(16) 0.0001(12) 0.0104(12) -0.0096(12)
C5 0.0672(19) 0.0622(19) 0.0614(19) -0.0026(15) 0.0002(15) -0.0108(15)
C6 0.089(2) 0.069(2) 0.0496(17) 0.0043(17) 0.0066(16) -0.0068(15)
C7 0.085(2) 0.0624(19) 0.0560(18) -0.0036(16) 0.0257(15) 0.0001(14)
C8 0.0618(17) 0.0549(17) 0.0532(17) -0.0079(13) 0.0186(13) -0.0051(14)
C9 0.0509(15) 0.0401(14) 0.0482(15) 0.0010(12) 0.0155(12) -0.0070(12)
C10 0.0466(14) 0.0443(15) 0.0477(15) 0.0036(12) 0.0125(12) -0.0013(12)
C11 0.0549(17) 0.093(2) 0.0546(17) -0.0009(15) 0.0128(13) -0.0070(15)
C12 0.0536(17) 0.087(2) 0.0644(19) 0.0124(15) 0.0012(13) -0.0073(16)
C13 0.0713(19) 0.083(2) 0.0603(18) 0.0088(16) -0.0039(14) 0.0043(16)
C14 0.080(2) 0.077(2) 0.0514(17) -0.0035(17) 0.0093(15) -0.0028(15)
C15 0.074(2) 0.074(2) 0.069(2) 0.0129(15) 0.0139(15) -0.0117(16)
C16 0.0561(17) 0.0611(18) 0.0662(18) 0.0102(13) 0.0039(13) 0.0013(14)

loop_
_atom_type_symbol
_atom_type_description
_atom_type_scat_dispersion_real
_atom_type_scat_dispersion_imag
_atom_type_scat_source
C C 0.0033 0.0016
; International Tables
Vol. C, Tables 4.2.6.8 and 6.1.1.4
;
H H 0.0000 0.0000
; International Tables
Vol. C, Tables 4.2.6.8 and 6.1.1.4
;
N N 0.0061 0.0033
; International Tables
Vol. C, Tables 4.2.6.8 and 6.1.1.4
;
O O 0.0106 0.0060
; International Tables
Vol. C, Tables 4.2.6.8 and 6.1.1.4
;

loop_
_geom_angle_atom_site_label_1
_geom_angle_atom_site_label_2
_geom_angle_atom_site_label_3
_geom_angle
C1 O1 H1 104.2(17)
C12 N1 C16 110.8(2)
C12 N1 C11 110.80(17)
C16 N1 C11 110.53(19)
O1 C1 C10 122.9(2)
O1 C1 C2 115.8(2)
C10 C1 C2 121.3(2)
C3 C2 C1 120.3(2)
C3 C2 H2 119.8
C1 C2 H2 119.8
C2 C3 C4 121.4(2)
C2 C3 H3 119.3
C4 C3 H3 119.3
C3 C4 C5 122.0(2)
C3 C4 C9 118.3(2)
C5 C4 C9 119.7(2)
C6 C5 C4 121.2(3)
C6 C5 H5 119.4
C4 C5 H5 119.4
C5 C6 C7 119.9(3)
C5 C6 H6 120.0
C7 C6 H6 120.0
C8 C7 C6 121.0(3)
C8 C7 H7 119.5
C6 C7 H7 119.5
C7 C8 C9 121.1(2)
C7 C8 H8 119.4
C9 C8 H8 119.4
C8 C9 C4 117.0(2)
C8 C9 C10 123.0(2)
C4 C9 C10 119.9(2)
C1 C10 C9 118.7(2)
C1 C10 C11 121.0(2)
C9 C10 C11 120.1(2)
N1 C11 C10 113.5(2)
N1 C11 H11A 108.9
C10 C11 H11A 108.9
N1 C11 H11B 108.9
C10 C11 H11B 108.9
H11A C11 H11B 107.7
N1 C12 C13 111.0(2)
N1 C12 H12A 109.4
C13 C12 H12A 109.4
N1 C12 H12B 109.4
C13 C12 H12B 109.4
H12A C12 H12B 108.0
C14 C13 C12 110.7(2)
C14 C13 H13A 109.5
C12 C13 H13A 109.5
C14 C13 H13B 109.5
C12 C13 H13B 109.5
H13A C13 H13B 108.1
C15 C14 C13 109.7(2)
C15 C14 H14A 109.7
C13 C14 H14A 109.7
C15 C14 H14B 109.7
C13 C14 H14B 109.7
H14A C14 H14B 108.2
C14 C15 C16 111.2(2)
C14 C15 H15A 109.4
C16 C15 H15A 109.4
C14 C15 H15B 109.4
C16 C15 H15B 109.4
H15A C15 H15B 108.0
N1 C16 C15 111.0(2)
N1 C16 H16A 109.4
C15 C16 H16A 109.4
N1 C16 H16B 109.4
C15 C16 H16B 109.4
H16A C16 H16B 108.0

loop_
_geom_bond_atom_site_label_1
_geom_bond_atom_site_label_2
_geom_bond_distance
_geom_bond_publ_flag
O1 C1 1.360(3) yes
O1 H1 1.04(4) yes
N1 C12 1.460(3) yes
N1 C16 1.462(3) yes
N1 C11 1.474(3) yes
C1 C10 1.374(3) ?
C1 C2 1.403(3) ?
C2 C3 1.348(3) ?
C2 H2 0.9300 ?
C3 C4 1.408(3) ?
C3 H3 0.9300 ?
C4 C5 1.409(3) ?
C4 C9 1.419(3) ?
C5 C6 1.350(4) ?
C5 H5 0.9300 ?
C6 C7 1.382(4) ?
C6 H6 0.9300 ?
C7 C8 1.368(3) ?
C7 H7 0.9300 ?
C8 C9 1.415(3) ?
C8 H8 0.9300 ?
C9 C10 1.422(3) ?
C10 C11 1.517(3) ?
C11 H11A 0.9700 ?
C11 H11B 0.9700 ?
C12 C13 1.513(3) ?
C12 H12A 0.9700 ?
C12 H12B 0.9700 ?
C13 C14 1.511(3) ?
C13 H13A 0.9700 ?
C13 H13B 0.9700 ?
C14 C15 1.507(3) ?
C14 H14A 0.9700 ?
C14 H14B 0.9700 ?
C15 C16 1.511(3) ?
C15 H15A 0.9700 ?
C15 H15B 0.9700 ?
C16 H16A 0.9700 ?
C16 H16B 0.9700 ?

loop_
_geom_hbond_atom_site_label_D
_geom_hbond_atom_site_label_H
_geom_hbond_atom_site_label_A
_geom_hbond_distance_DH
_geom_hbond_distance_HA
_geom_hbond_distance_DA
_geom_hbond_angle_DHA
O1 H1 N1 1.04(4) 1.62(4) 2.590(3) 153(3)

loop_
_geom_torsion_atom_site_label_1
_geom_torsion_atom_site_label_2
_geom_torsion_atom_site_label_3
_geom_torsion_atom_site_label_4
_geom_torsion
O1 C1 C2 C3 -178.8(2)
C10 C1 C2 C3 1.0(4)
C1 C2 C3 C4 -0.6(4)
C2 C3 C4 C5 179.2(2)
C2 C3 C4 C9 -1.2(4)
C3 C4 C5 C6 177.7(2)
C9 C4 C5 C6 -1.9(4)
C4 C5 C6 C7 0.0(4)
C5 C6 C7 C8 0.8(4)
C6 C7 C8 C9 0.3(4)
C7 C8 C9 C4 -2.1(3)
C7 C8 C9 C10 178.5(2)
C3 C4 C9 C8 -176.7(2)
C5 C4 C9 C8 2.9(3)
C3 C4 C9 C10 2.7(3)
C5 C4 C9 C10 -177.7(2)
O1 C1 C10 C9 -179.7(2)
C2 C1 C10 C9 0.5(4)
O1 C1 C10 C11 -4.2(4)
C2 C1 C10 C11 176.0(2)
C8 C9 C10 C1 177.0(2)
C4 C9 C10 C1 -2.3(3)
C8 C9 C10 C11 1.5(4)
C4 C9 C10 C11 -177.9(2)
C12 N1 C11 C10 -159.1(2)
C16 N1 C11 C10 77.7(3)
C1 C10 C11 N1 28.5(3)
C9 C10 C11 N1 -156.0(2)
C16 N1 C12 C13 -59.0(3)
C11 N1 C12 C13 177.9(2)
N1 C12 C13 C14 57.3(3)
C12 C13 C14 C15 -54.5(3)
C13 C14 C15 C16 54.4(3)
C12 N1 C16 C15 58.7(3)
C11 N1 C16 C15 -178.1(2)
C14 C15 C16 N1 -56.8(3)

loop_
_cod_related_entry_id
_cod_related_entry_database
_cod_related_entry_code
1 ChemSpider 20147
